data_7156196
loop_
_publ_author_name
'Garc\'ia de la Concepci\'on, Juan'
'\'Avalos, Mart\'in'
'Cintas, Pedro'
'Jim\'enez, Jos\'e L'
'Light, Mark E.'

_publ_section_title
;
 Mechanistic studies of 1,3-dipolar cycloadditions of bicyclic
 thioisom\"unchnones with alkenes. A computational rationale focused on
 donor-acceptor interactions.
;
_journal_issue 18
_journal_name_full 'Organic &amp; biomolecular chemistry'
_journal_page_first 3438
_journal_page_last 3452
_journal_paper_doi 10.1039/c8ob00683k
_journal_volume 16
_journal_year 2018
_chemical_absolute_configuration ad
_chemical_formula_moiety 'C17 H17 N O5 S2'
_chemical_formula_sum 'C17 H17 N O5 S2'
_chemical_formula_weight 379.43
_space_group_crystal_system orthorhombic
_space_group_IT_number 19
_space_group_name_Hall 'P 2ac 2ab'
_space_group_name_H-M_alt 'P 21 21 21'
_symmetry_space_group_name_Hall 'P 2ac 2ab'
_symmetry_space_group_name_H-M 'P 21 21 21'
_atom_sites_solution_hydrogens geom
_atom_sites_solution_primary direct
_audit_creation_date 2014-10-22
_audit_creation_method
;
Olex2 1.2-alpha
(compiled 2014.10.16 svn.r3037 for OlexSys, GUI svn.r4914)
;
_audit_update_record
;
2018-03-19 deposited with the CCDC.
2018-04-11 downloaded from the CCDC.
;
_cell_angle_alpha 90
_cell_angle_beta 90
_cell_angle_gamma 90
_cell_formula_units_Z 4
_cell_length_a 5.84070(10)
_cell_length_b 14.9477(4)
_cell_length_c 19.3104(6)
_cell_measurement_reflns_used 13829
_cell_measurement_temperature 120
_cell_measurement_theta_max 30.5
_cell_measurement_theta_min 1.4
_cell_volume 1685.90(7)
_computing_cell_refinement
;
CrystalClear-SM Expert 2.0 r13 (Rigaku, 2011)
;
_computing_data_collection
;
CrystalClear-SM Expert 2.0 r13 (Rigaku, 2011)
;
_computing_data_reduction
;
CrystalClear-SM Expert 2.0 r13 (Rigaku, 2011)
;
_computing_molecular_graphics 'Olex2 (Dolomanov et al., 2009)'
_computing_publication_material 'Olex2 (Dolomanov et al., 2009)'
_computing_structure_refinement 'ShelXL (Sheldrick, 2008)'
_computing_structure_solution 'ShelXT (Sheldrick, 2008)'
_diffrn_ambient_temperature 120
_diffrn_detector 'Image Plate'
_diffrn_detector_area_resol_mean 10.0000
_diffrn_detector_type 'Rigaku IP'
_diffrn_measured_fraction_theta_full 0.991
_diffrn_measured_fraction_theta_max 0.992
_diffrn_measurement_details
;
scan:
    Number of images: 36
               Slice: 20.0000 - 200.0000
         Image width: 5.0000
            Exp time: 780.0000
       Rotation axis: Omega
               Omega: 0.0000
               Kappa: 54.0000
                 Phi: 270.0000
                 XTD: 127.4000
              2theta: -0.0449
scan:
    Number of images: 27
               Slice: 53.0000 - 188.0000
         Image width: 5.0000
            Exp time: 780.0000
       Rotation axis: Omega
               Omega: 0.0000
               Kappa: 0.0000
                 Phi: 0.0000
                 XTD: 127.4000
              2theta: -0.0449
;
_diffrn_measurement_device 'four-circle diffractometer'
_diffrn_measurement_device_type 'Rigaku R-AXIS Spider'
_diffrn_measurement_method 'profile data from \w-scans'
_diffrn_measurement_specimen_support Mitegen
_diffrn_orient_matrix_type d*Trek
_diffrn_orient_matrix_UB_11 0.166520
_diffrn_orient_matrix_UB_12 0.009944
_diffrn_orient_matrix_UB_13 0.038548
_diffrn_orient_matrix_UB_21 -0.004212
_diffrn_orient_matrix_UB_22 -0.057958
_diffrn_orient_matrix_UB_23 0.033147
_diffrn_orient_matrix_UB_31 0.011591
_diffrn_orient_matrix_UB_32 -0.025689
_diffrn_orient_matrix_UB_33 -0.043445
_diffrn_radiation_monochromator graphite
_diffrn_radiation_probe x-ray
_diffrn_radiation_type MoK\a
_diffrn_radiation_wavelength 0.71075
_diffrn_reflns_av_R_equivalents 0.0300
_diffrn_reflns_av_unetI/netI 0.0245
_diffrn_reflns_Laue_measured_fraction_full 0.991
_diffrn_reflns_Laue_measured_fraction_max 0.992
_diffrn_reflns_limit_h_max 7
_diffrn_reflns_limit_h_min -7
_diffrn_reflns_limit_k_max 20
_diffrn_reflns_limit_k_min -20
_diffrn_reflns_limit_l_max 25
_diffrn_reflns_limit_l_min -25
_diffrn_reflns_number 21760
_diffrn_reflns_point_group_measured_fraction_full 0.993
_diffrn_reflns_point_group_measured_fraction_max 0.994
_diffrn_reflns_theta_full 25.242
_diffrn_reflns_theta_max 28.695
_diffrn_reflns_theta_min 2.923
_diffrn_source 'sealed X-ray tube'
_diffrn_source_current 40.0
_diffrn_source_power 2.0
_diffrn_source_target Mo
_diffrn_source_voltage 50.0
_exptl_absorpt_coefficient_mu 0.345
_exptl_absorpt_correction_T_max 1.000
_exptl_absorpt_correction_T_min 0.893
_exptl_absorpt_correction_type multi-scan
_exptl_absorpt_process_details
;
Jacobson, R. (1998). REQAB. Private communication to the 
Rigaku Corporation, Tokyo, Japan.
;
_exptl_crystal_colour 'clear colourless'
_exptl_crystal_colour_lustre clear
_exptl_crystal_colour_primary colourless
_exptl_crystal_density_diffrn 1.495
_exptl_crystal_description block
_exptl_crystal_F_000 792
_exptl_crystal_size_max 0.62
_exptl_crystal_size_mid 0.5
_exptl_crystal_size_min 0.25
_refine_diff_density_max 0.301
_refine_diff_density_min -0.201
_refine_diff_density_rms 0.048
_refine_ls_abs_structure_details
;
 Flack x determined using 1806 quotients [(I+)-(I-)]/[(I+)+(I-)]
 (Parsons, Flack and Wagner, Acta Cryst. B69 (2013) 249-259).
;
_refine_ls_abs_structure_Flack 0.030(12)
_refine_ls_extinction_method none
_refine_ls_goodness_of_fit_ref 1.108
_refine_ls_hydrogen_treatment constr
_refine_ls_matrix_type full
_refine_ls_number_parameters 228
_refine_ls_number_reflns 4321
_refine_ls_number_restraints 0
_refine_ls_restrained_S_all 1.108
_refine_ls_R_factor_all 0.0228
_refine_ls_R_factor_gt 0.0226
_refine_ls_shift/su_max 0.001
_refine_ls_shift/su_mean 0.000
_refine_ls_structure_factor_coef Fsqd
_refine_ls_weighting_details 'w=1/[\s^2^(Fo^2^)+(0.0322P)^2^+0.1987P] where P=(Fo^2^+2Fc^2^)/3'
_refine_ls_weighting_scheme calc
_refine_ls_wR_factor_gt 0.0601
_refine_ls_wR_factor_ref 0.0602
_reflns_Friedel_coverage 0.737
_reflns_Friedel_fraction_full 0.996
_reflns_Friedel_fraction_max 0.997
_reflns_number_gt 4287
_reflns_number_total 4321
_reflns_threshold_expression 'I > 2\s(I)'
_cod_data_source_file c8ob00683k2.cif
_cod_data_source_block 2014acc0005
_cod_depositor_comments 'Adding full bibliography for 7156195--7156203.cif.'
_cod_database_code 7156196
_shelx_space_group_comment
;
The symmetry employed for this shelxl refinement is uniquely defined
by the following loop, which should always be used as a source of
symmetry information in preference to the above space-group names.
They are only intended as comments.
;
_olex2_refinement_description
;
1. Fixed Uiso
 At 1.2 times of:
  All C(H) groups, All C(H,H) groups
 At 1.5 times of:
  All C(H,H,H) groups
2.a Ternary CH refined with riding coordinates:
 C6(H6), C7(H7)
2.b Secondary CH2 refined with riding coordinates:
 C3(H3A,H3B), C2(H2A,H2B)
2.c Aromatic/amide H refined with riding coordinates:
 C17(H17), C13(H13), C16(H16), C14(H14), C15(H15)
2.d Idealised Me refined as rotating group:
 C11(H11A,H11B,H11C), C9(H9A,H9B,H9C)
;
_shelx_shelxl_version_number 2014/7
_olex2_diffrn_ambient_temperature_device 'Oxford Cryosystems'
_olex2_exptl_crystal_mounting_method 'The crystal was mounted on a MITIGEN holder in perfluoroether oil'
_olex2_submission_special_instructions 'No special instructions were received'

loop_
_space_group_symop_operation_xyz
'x, y, z'
'-x+1/2, -y, z+1/2'
'-x, y+1/2, -z+1/2'
'x+1/2, -y+1/2, -z'

loop_
_atom_site_label
_atom_site_type_symbol
_atom_site_fract_x
_atom_site_fract_y
_atom_site_fract_z
_atom_site_U_iso_or_equiv
_atom_site_adp_type
_atom_site_occupancy
_atom_site_site_symmetry_order
_atom_site_calc_flag
_atom_site_refinement_flags_posn
S2 S 0.91339(6) 0.40201(2) 0.42220(2) 0.01442(8) Uani 1 1 d .
S1 S 0.73459(7) 0.24956(2) 0.32518(2) 0.01758(9) Uani 1 1 d .
O5 O 0.63727(19) 0.66350(7) 0.31933(6) 0.0176(2) Uani 1 1 d .
O2 O 0.8000(2) 0.51073(7) 0.21576(6) 0.0211(2) Uani 1 1 d .
O3 O 0.36351(19) 0.42022(7) 0.50769(5) 0.0177(2) Uani 1 1 d .
O4 O 0.9727(2) 0.59947(8) 0.34862(6) 0.0227(2) Uani 1 1 d .
O1 O 1.0107(2) 0.39805(8) 0.25931(6) 0.0246(3) Uani 1 1 d .
N1 N 0.4895(2) 0.35032(8) 0.40822(6) 0.0151(2) Uani 1 1 d .
C17 C 0.9116(3) 0.55383(10) 0.53338(8) 0.0199(3) Uani 1 1 d .
H17 H 1.0208 0.5089 0.5289 0.024 Uiso 1 1 calc R
C1 C 0.6916(2) 0.35783(9) 0.36356(7) 0.0138(3) Uani 1 1 d .
C6 C 0.6176(3) 0.51785(9) 0.36310(7) 0.0135(2) Uani 1 1 d .
H6 H 0.4567 0.5365 0.3625 0.016 Uiso 1 1 calc R
C10 C 0.7668(3) 0.59693(9) 0.34379(7) 0.0148(3) Uani 1 1 d .
C8 C 0.8430(3) 0.44493(10) 0.26098(8) 0.0179(3) Uani 1 1 d .
C12 C 0.7190(3) 0.55387(9) 0.49083(7) 0.0143(3) Uani 1 1 d .
C4 C 0.4881(2) 0.41527(9) 0.45775(7) 0.0136(3) Uani 1 1 d .
C13 C 0.5575(3) 0.62226(10) 0.49761(8) 0.0176(3) Uani 1 1 d .
H13 H 0.4285 0.6227 0.4694 0.021 Uiso 1 1 calc R
C11 C 0.7638(3) 0.73965(9) 0.29318(8) 0.0206(3) Uani 1 1 d .
H11A H 0.8564 0.7213 0.2546 0.031 Uiso 1 1 calc GR
H11B H 0.8604 0.7630 0.3291 0.031 Uiso 1 1 calc GR
H11C H 0.6585 0.7851 0.2784 0.031 Uiso 1 1 calc GR
C3 C 0.3667(3) 0.26552(9) 0.40733(8) 0.0180(3) Uani 1 1 d .
H3A H 0.2429 0.2672 0.3739 0.022 Uiso 1 1 calc R
H3B H 0.3033 0.2525 0.4526 0.022 Uiso 1 1 calc R
C5 C 0.6797(2) 0.48200(9) 0.43757(7) 0.0125(2) Uani 1 1 d .
C7 C 0.6492(3) 0.43594(9) 0.31325(7) 0.0146(3) Uani 1 1 d .
H7 H 0.5056 0.4254 0.2883 0.018 Uiso 1 1 calc R
C16 C 0.9411(3) 0.62124(11) 0.58281(9) 0.0241(3) Uani 1 1 d .
H16 H 1.0692 0.6207 0.6114 0.029 Uiso 1 1 calc R
C14 C 0.5888(3) 0.68966(10) 0.54639(8) 0.0207(3) Uani 1 1 d .
H14 H 0.4815 0.7354 0.5502 0.025 Uiso 1 1 calc R
C15 C 0.7793(3) 0.68909(10) 0.58944(8) 0.0224(3) Uani 1 1 d .
H15 H 0.7987 0.7337 0.6225 0.027 Uiso 1 1 calc R
C2 C 0.5437(3) 0.19522(10) 0.38706(9) 0.0207(3) Uani 1 1 d .
H2A H 0.4698 0.1438 0.3661 0.025 Uiso 1 1 calc R
H2B H 0.6285 0.1753 0.4274 0.025 Uiso 1 1 calc R
C9 C 0.9793(3) 0.52607(12) 0.16528(8) 0.0260(4) Uani 1 1 d .
H9A H 0.9958 0.4741 0.1365 0.039 Uiso 1 1 calc GR
H9B H 1.1211 0.5376 0.1888 0.039 Uiso 1 1 calc GR
H9C H 0.9400 0.5767 0.1371 0.039 Uiso 1 1 calc GR

loop_
_atom_site_aniso_label
_atom_site_aniso_U_11
_atom_site_aniso_U_22
_atom_site_aniso_U_33
_atom_site_aniso_U_23
_atom_site_aniso_U_13
_atom_site_aniso_U_12
S2 0.01279(16) 0.01424(15) 0.01623(15) -0.00079(12) -0.00124(13) 0.00165(12)
S1 0.01892(17) 0.01281(14) 0.02101(18) -0.00308(12) 0.00018(14) 0.00149(14)
O5 0.0193(5) 0.0135(5) 0.0199(5) 0.0040(4) 0.0022(4) 0.0007(4)
O2 0.0285(6) 0.0195(5) 0.0151(5) 0.0021(4) 0.0041(4) 0.0021(4)
O3 0.0165(5) 0.0209(5) 0.0157(5) 0.0003(4) 0.0021(4) -0.0015(4)
O4 0.0178(5) 0.0207(5) 0.0295(6) 0.0050(5) 0.0009(5) -0.0013(4)
O1 0.0280(6) 0.0202(5) 0.0257(6) 0.0003(5) 0.0097(5) 0.0057(5)
N1 0.0154(6) 0.0130(5) 0.0171(6) 0.0000(4) 0.0027(5) -0.0011(4)
C17 0.0164(7) 0.0216(7) 0.0216(7) -0.0039(5) -0.0004(6) 0.0000(6)
C1 0.0139(7) 0.0122(6) 0.0154(6) -0.0004(5) 0.0002(5) 0.0004(5)
C6 0.0145(6) 0.0119(5) 0.0139(6) 0.0010(4) 0.0011(5) 0.0011(5)
C10 0.0189(7) 0.0138(6) 0.0117(6) -0.0010(5) 0.0021(5) 0.0003(6)
C8 0.0247(8) 0.0149(6) 0.0143(6) -0.0021(5) 0.0023(6) -0.0014(5)
C12 0.0160(7) 0.0141(6) 0.0128(6) -0.0010(5) 0.0019(5) -0.0023(5)
C4 0.0120(6) 0.0145(6) 0.0142(6) 0.0017(5) -0.0022(5) 0.0005(5)
C13 0.0195(7) 0.0179(6) 0.0154(6) -0.0012(5) 0.0006(5) 0.0019(6)
C11 0.0264(8) 0.0156(6) 0.0198(7) 0.0042(5) 0.0008(6) -0.0032(6)
C3 0.0165(7) 0.0145(6) 0.0230(7) -0.0001(5) -0.0013(6) -0.0030(5)
C5 0.0124(6) 0.0118(5) 0.0134(6) 0.0003(4) 0.0008(5) 0.0002(5)
C7 0.0172(7) 0.0123(6) 0.0144(6) -0.0001(5) -0.0008(5) 0.0011(5)
C16 0.0201(8) 0.0300(8) 0.0222(7) -0.0082(6) -0.0027(6) -0.0036(6)
C14 0.0254(8) 0.0176(6) 0.0190(7) -0.0018(5) 0.0042(6) 0.0025(6)
C15 0.0275(9) 0.0201(6) 0.0196(7) -0.0059(5) 0.0024(6) -0.0058(6)
C2 0.0203(7) 0.0135(6) 0.0282(8) 0.0012(5) 0.0001(6) -0.0003(5)
C9 0.0350(9) 0.0252(8) 0.0178(7) 0.0023(6) 0.0078(7) -0.0031(7)

loop_
_atom_type_symbol
_atom_type_description
_atom_type_scat_dispersion_real
_atom_type_scat_dispersion_imag
_atom_type_scat_source
C C 0.0033 0.0016 'International Tables Vol C Tables 4.2.6.8 and 6.1.1.4'
H H 0.0000 0.0000 'International Tables Vol C Tables 4.2.6.8 and 6.1.1.4'
N N 0.0061 0.0033 'International Tables Vol C Tables 4.2.6.8 and 6.1.1.4'
O O 0.0106 0.0060 'International Tables Vol C Tables 4.2.6.8 and 6.1.1.4'
S S 0.1246 0.1234 'International Tables Vol C Tables 4.2.6.8 and 6.1.1.4'

loop_
_geom_angle_atom_site_label_1
_geom_angle_atom_site_label_2
_geom_angle_atom_site_label_3
_geom_angle
C5 S2 C1 79.06(6)
C1 S1 C2 92.60(7)
C10 O5 C11 114.81(12)
C8 O2 C9 114.77(13)
C4 N1 C1 111.29(11)
C4 N1 C3 128.71(13)
C3 N1 C1 117.13(11)
C12 C17 H17 120.0
C12 C17 C16 120.10(15)
C16 C17 H17 120.0
S1 C1 S2 118.53(8)
N1 C1 S2 103.41(9)
N1 C1 S1 106.63(9)
N1 C1 C7 107.47(11)
C7 C1 S2 103.23(9)
C7 C1 S1 116.44(10)
C10 C6 H6 109.1
C10 C6 C5 110.94(11)
C10 C6 C7 112.96(11)
C5 C6 H6 109.1
C7 C6 H6 109.1
C7 C6 C5 105.51(11)
O5 C10 C6 110.00(13)
O4 C10 O5 124.63(14)
O4 C10 C6 125.36(14)
O2 C8 C7 110.94(13)
O1 C8 O2 124.23(14)
O1 C8 C7 124.81(14)
C17 C12 C13 119.37(13)
C17 C12 C5 121.75(13)
C13 C12 C5 118.89(13)
O3 C4 N1 127.32(13)
O3 C4 C5 126.54(13)
N1 C4 C5 106.14(11)
C12 C13 H13 119.8
C14 C13 C12 120.30(15)
C14 C13 H13 119.8
O5 C11 H11A 109.5
O5 C11 H11B 109.5
O5 C11 H11C 109.5
H11A C11 H11B 109.5
H11A C11 H11C 109.5
H11B C11 H11C 109.5
N1 C3 H3A 110.6
N1 C3 H3B 110.6
N1 C3 C2 105.61(12)
H3A C3 H3B 108.8
C2 C3 H3A 110.6
C2 C3 H3B 110.6
C6 C5 S2 104.15(9)
C12 C5 S2 117.45(10)
C12 C5 C6 114.57(11)
C12 C5 C4 113.47(12)
C4 C5 S2 99.11(9)
C4 C5 C6 106.39(11)
C1 C7 C6 102.93(11)
C1 C7 H7 109.0
C6 C7 H7 109.0
C8 C7 C1 111.47(12)
C8 C7 C6 115.20(12)
C8 C7 H7 109.0
C17 C16 H16 119.9
C15 C16 C17 120.28(15)
C15 C16 H16 119.9
C13 C14 H14 119.8
C15 C14 C13 120.39(15)
C15 C14 H14 119.8
C16 C15 H15 120.2
C14 C15 C16 119.55(14)
C14 C15 H15 120.2
S1 C2 H2A 110.5
S1 C2 H2B 110.5
C3 C2 S1 105.99(10)
C3 C2 H2A 110.5
C3 C2 H2B 110.5
H2A C2 H2B 108.7
O2 C9 H9A 109.5
O2 C9 H9B 109.5
O2 C9 H9C 109.5
H9A C9 H9B 109.5
H9A C9 H9C 109.5
H9B C9 H9C 109.5

loop_
_geom_bond_atom_site_label_1
_geom_bond_atom_site_label_2
_geom_bond_distance
S2 C1 1.8432(15)
S2 C5 1.8388(14)
S1 C1 1.7976(14)
S1 C2 1.8249(17)
O5 C10 1.3363(18)
O5 C11 1.4482(17)
O2 C8 1.3390(18)
O2 C9 1.449(2)
O3 C4 1.2104(18)
O4 C10 1.207(2)
O1 C8 1.205(2)
N1 C1 1.4662(18)
N1 C4 1.3629(18)
N1 C3 1.4563(18)
C17 H17 0.9300
C17 C12 1.393(2)
C17 C16 1.399(2)
C1 C7 1.5390(19)
C6 H6 0.9800
C6 C10 1.515(2)
C6 C5 1.5769(19)
C6 C7 1.5685(19)
C8 C7 1.522(2)
C12 C13 1.397(2)
C12 C5 1.5050(18)
C4 C5 1.549(2)
C13 H13 0.9300
C13 C14 1.391(2)
C11 H11A 0.9600
C11 H11B 0.9600
C11 H11C 0.9600
C3 H3A 0.9700
C3 H3B 0.9700
C3 C2 1.525(2)
C7 H7 0.9800
C16 H16 0.9300
C16 C15 1.392(2)
C14 H14 0.9300
C14 C15 1.389(2)
C15 H15 0.9300
C2 H2A 0.9700
C2 H2B 0.9700
C9 H9A 0.9600
C9 H9B 0.9600
C9 H9C 0.9600
